data_2312530
loop_
_publ_author_name
'Blake, Alexander J.'
'Castellano, Carlo'
'Lippolis, Vito'
'Podda, Enrico'
'Schr&#xf6;der, Martin'

_publ_section_title
;
 Formation of extended polyiodides at large cation templates.
;
_journal_coeditor_code VP3036
_journal_issue 'Pt 7'
_journal_name_full 'Acta crystallographica. Section C, Structural chemistry'
_journal_page_first 311
_journal_page_last 318
_journal_paper_doi 10.1107/S2053229624004194
_journal_volume 80
_journal_year 2024
_chemical_formula_iupac '[Pd2 I2 (C12 H26 N2 S4)] (I)2, 5I2'
_chemical_formula_moiety 'C12 H26 I2 N2 Pd2 S4 2+, 2(I -), 5(I2)'
_chemical_formula_sum 'C12 H26 I14 N2 Pd2 S4'
_chemical_formula_weight 2315.99
_chemical_name_systematic
;
(\m-1,4,10,13-Tetrathia-7,16-diazacyclooctadecane)bis[iodidopalladium(II)]
diiodide penta(diiodine)
;
_space_group_crystal_system monoclinic
_space_group_IT_number 15
_space_group_name_Hall '-C 2yc'
_space_group_name_H-M_alt 'C 1 2/c 1'
_atom_sites_solution_hydrogens geom
_atom_sites_solution_primary direct
_audit_creation_method
;
Olex2 1.5
(compiled 2023.08.24 svn.re1ec1418 for OlexSys, GUI svn.r6817)
;
_cell_angle_alpha 90
_cell_angle_beta 100.170(13)
_cell_angle_gamma 90
_cell_formula_units_Z 4
_cell_length_a 21.609(4)
_cell_length_b 8.198(3)
_cell_length_c 24.151(3)
_cell_measurement_reflns_used 25
_cell_measurement_temperature 220(2)
_cell_measurement_theta_max 20
_cell_measurement_theta_min 5
_cell_volume 4211.1(18)
_computing_cell_refinement
;
STADI4 (Stoe & Cie, 1996)
;
_computing_data_collection
;
STADI4 (Stoe & Cie, 1996)
;
_computing_data_reduction
;
REDU4 (Stoe & Cie, 1996)
;
_computing_molecular_graphics
;
OLEX2 (Dolomanov <i>et al.</i>,  2009)
;
_computing_publication_material
;
OLEX2 (Dolomanov <i>et al.</i>,  2009)
;
_computing_structure_refinement
;
SHELXL2018 (Sheldrick, 2015<i>b</i>)
;
_computing_structure_solution
;
SHELXS97 (Sheldrick, 1997)
;
_diffrn_ambient_temperature 220(2)
_diffrn_measured_fraction_theta_full 0.998
_diffrn_measured_fraction_theta_max 0.998
_diffrn_measurement_device 'STOE STADI4 4-circle'
_diffrn_measurement_method
;
Scan width (omega) = 1.64 - 2.20, scan ratio 2theta:omega = 1.00
 I(Net) and sigma(I) from profile fitting (Clegg, 1981)
;
_diffrn_radiation_type MoK\a
_diffrn_radiation_wavelength 0.71073
_diffrn_reflns_av_R_equivalents 0.0289
_diffrn_reflns_av_unetI/netI 0.0356
_diffrn_reflns_limit_h_max 25
_diffrn_reflns_limit_h_min -25
_diffrn_reflns_limit_k_max 9
_diffrn_reflns_limit_k_min 0
_diffrn_reflns_limit_l_max 28
_diffrn_reflns_limit_l_min -28
_diffrn_reflns_number 4584
_diffrn_reflns_theta_full 25.022
_diffrn_reflns_theta_max 25.022
_diffrn_reflns_theta_min 2.663
_diffrn_standards_decay_% 5.0
_diffrn_standards_interval_count 60
_diffrn_standards_number 3
_exptl_absorpt_coefficient_mu 11.328
_exptl_absorpt_correction_T_max 0.3056
_exptl_absorpt_correction_T_min 0.2217
_exptl_absorpt_correction_type integration
_exptl_absorpt_process_details
;
(REDU4; Stoe & Cie, 1996)
;
_exptl_crystal_colour red
_exptl_crystal_density_diffrn 3.653
_exptl_crystal_description column
_exptl_crystal_F_000 4040
_exptl_crystal_size_max 0.26
_exptl_crystal_size_mid 0.14
_exptl_crystal_size_min 0.13
_refine_diff_density_max 1.349
_refine_diff_density_min -1.615
_refine_ls_extinction_method none
_refine_ls_goodness_of_fit_ref 1.079
_refine_ls_hydrogen_treatment constr
_refine_ls_matrix_type full
_refine_ls_number_parameters 163
_refine_ls_number_reflns 3715
_refine_ls_number_restraints 0
_refine_ls_restrained_S_all 1.079
_refine_ls_R_factor_all 0.0634
_refine_ls_R_factor_gt 0.0506
_refine_ls_shift/su_max 0.001
_refine_ls_shift/su_mean 0.000
_refine_ls_structure_factor_coef Fsqd
_refine_ls_weighting_details 'w=1/[\s^2^(Fo^2^)+(0.0681P)^2^+91.8532P] where P=(Fo^2^+2Fc^2^)/3'
_refine_ls_weighting_scheme calc
_refine_ls_wR_factor_gt 0.1239
_refine_ls_wR_factor_ref 0.1361
_reflns_number_gt 3059
_reflns_number_total 3715
_reflns_threshold_expression 'I > 2\s(I)'
_cod_data_source_file vp3036.cif
_cod_data_source_block I
_cod_depositor_comments 'Adding full bibliography for 2312530--2312531.cif.'
_cod_database_code 2312530
_shelx_space_group_comment
;
The symmetry employed for this shelxl refinement is uniquely defined
by the following loop, which should always be used as a source of
symmetry information in preference to the above space-group names.
They are only intended as comments.
;
_shelx_estimated_absorpt_t_min 0.157
_shelx_estimated_absorpt_t_max 0.321

loop_
_space_group_symop_operation_xyz
'x, y, z'
'-x, y, -z+1/2'
'x+1/2, y+1/2, z'
'-x+1/2, y+1/2, -z+1/2'
'-x, -y, -z'
'x, -y, z-1/2'
'-x+1/2, -y+1/2, -z'
'x+1/2, -y+1/2, z-1/2'

loop_
_atom_site_type_symbol
_atom_site_label
_atom_site_fract_x
_atom_site_fract_y
_atom_site_fract_z
_atom_site_U_iso_or_equiv
_atom_site_adp_type
_atom_site_calc_flag
_atom_site_occupancy
_atom_site_disorder_assembly
_atom_site_disorder_group
Pd Pd 0.74558(4) 0.20976(10) 0.41095(3) 0.0265(2) Uani d 1 . .
I I 0.74355(4) -0.07058(10) 0.45843(3) 0.0396(2) Uani d 1 . .
N N1 0.7472(4) 0.4224(12) 0.3645(4) 0.033(2) Uani d 1 . .
H H1 0.745717 0.388974 0.324940 0.039 Uiso calc 1 . .
C C2 0.6914(6) 0.5217(15) 0.3658(5) 0.036(3) Uani d 1 . .
H H2A 0.689655 0.611209 0.338668 0.043 Uiso calc 1 . .
H H2B 0.693364 0.568860 0.403345 0.043 Uiso calc 1 . .
C C3 0.6334(5) 0.4162(15) 0.3512(4) 0.032(3) Uani d 1 . .
H H3A 0.628665 0.382092 0.311775 0.039 Uiso calc 1 . .
H H3B 0.596243 0.480422 0.355395 0.039 Uiso calc 1 . .
S S4 0.63730(13) 0.2371(4) 0.39546(11) 0.0307(6) Uani d 1 . .
C C5 0.6221(5) 0.3303(14) 0.4610(4) 0.028(2) Uani d 1 . .
H H5A 0.654611 0.411792 0.474030 0.034 Uiso calc 1 . .
H H5B 0.581340 0.385964 0.453828 0.034 Uiso calc 1 . .
C C6 0.6220(5) 0.2026(14) 0.5058(4) 0.029(2) Uani d 1 . .
H H6A 0.650767 0.114176 0.500145 0.035 Uiso calc 1 . .
H H6B 0.579687 0.156393 0.502622 0.035 Uiso calc 1 . .
S S7 0.64573(13) 0.2877(4) 0.57479(11) 0.0283(6) Uani d 1 . .
C C8 0.6386(5) 0.1087(15) 0.6175(5) 0.033(3) Uani d 1 . .
H H8A 0.637648 0.143110 0.656212 0.040 Uiso calc 1 . .
H H8B 0.598808 0.053577 0.603074 0.040 Uiso calc 1 . .
C C9 0.6921(6) -0.0100(14) 0.6177(5) 0.033(3) Uani d 1 . .
H H9A 0.688681 -0.099724 0.643794 0.040 Uiso calc 1 . .
H H9B 0.690389 -0.055880 0.580004 0.040 Uiso calc 1 . .
I I1 0.17411(5) 0.49110(13) 0.27632(4) 0.0541(3) Uani d 1 . .
I I2 0.30416(5) 0.44729(11) 0.29934(3) 0.0471(3) Uani d 1 . .
I I3 0.44647(5) 0.35848(16) 0.33110(4) 0.0632(3) Uani d 1 . .
I I4 0.44322(4) 0.28503(11) 0.46091(4) 0.0498(3) Uani d 1 . .
I I5 0.45421(5) 0.21053(14) 0.57386(5) 0.0615(3) Uani d 1 . .
I I6 0.48062(11) 0.7092(3) 0.27188(9) 0.0694(6) Uani d 0.5 A -1
I I7 0.50658(10) 1.0005(3) 0.22248(9) 0.0692(6) Uani d 0.5 A -1

loop_
_atom_site_aniso_label
_atom_site_aniso_U_11
_atom_site_aniso_U_22
_atom_site_aniso_U_33
_atom_site_aniso_U_12
_atom_site_aniso_U_13
_atom_site_aniso_U_23
Pd 0.0277(4) 0.0317(5) 0.0191(4) 0.0014(4) 0.0018(3) 0.0031(3)
I 0.0446(5) 0.0385(5) 0.0356(4) 0.0007(4) 0.0066(3) 0.0056(3)
N1 0.036(5) 0.036(5) 0.025(5) 0.005(4) 0.004(4) 0.007(4)
C2 0.040(6) 0.034(6) 0.032(6) 0.005(5) 0.002(5) 0.011(5)
C3 0.033(6) 0.041(7) 0.021(5) 0.010(5) -0.003(4) 0.007(5)
S4 0.0275(13) 0.0446(17) 0.0183(12) 0.0019(12) -0.0011(10) 0.0005(12)
C5 0.031(5) 0.034(6) 0.019(5) 0.006(5) 0.005(4) 0.000(5)
C6 0.032(6) 0.038(6) 0.015(5) 0.000(5) -0.004(4) -0.004(5)
S7 0.0296(13) 0.0367(15) 0.0189(12) 0.0031(12) 0.0048(10) 0.0007(11)
C8 0.030(6) 0.042(7) 0.027(6) 0.000(5) 0.005(5) -0.005(5)
C9 0.048(7) 0.027(6) 0.026(6) -0.004(5) 0.011(5) 0.000(5)
I1 0.0707(6) 0.0609(6) 0.0275(4) 0.0073(5) -0.0003(4) -0.0030(4)
I2 0.0735(6) 0.0451(5) 0.0243(4) -0.0062(4) 0.0128(4) -0.0044(3)
I3 0.0516(6) 0.0845(8) 0.0538(6) -0.0055(5) 0.0096(5) -0.0075(5)
I4 0.0310(4) 0.0478(5) 0.0666(6) 0.0020(4) -0.0023(4) -0.0141(5)
I5 0.0483(5) 0.0740(7) 0.0617(6) 0.0060(5) 0.0080(5) -0.0112(5)
I6 0.0612(12) 0.0961(17) 0.0465(11) 0.0254(12) -0.0021(9) -0.0094(11)
I7 0.0578(12) 0.1024(18) 0.0451(10) 0.0283(12) 0.0026(9) -0.0041(11)

loop_
_atom_type_symbol
_atom_type_description
_atom_type_scat_dispersion_real
_atom_type_scat_dispersion_imag
_atom_type_scat_source
C C 0.0033 0.0016 'International Tables Vol C Tables 4.2.6.8 and 6.1.1.4'
H H 0.0000 0.0000 'International Tables Vol C Tables 4.2.6.8 and 6.1.1.4'
N N 0.0061 0.0033 'International Tables Vol C Tables 4.2.6.8 and 6.1.1.4'
S S 0.1246 0.1234 'International Tables Vol C Tables 4.2.6.8 and 6.1.1.4'
Pd Pd -0.9988 1.0072 'International Tables Vol C Tables 4.2.6.8 and 6.1.1.4'
I I -0.4742 1.8119 'International Tables Vol C Tables 4.2.6.8 and 6.1.1.4'

loop_
_exptl_crystal_face_index_h
_exptl_crystal_face_index_k
_exptl_crystal_face_index_l
_exptl_crystal_face_perp_dist
0.00 0.00 -1.00 0.0660
0.00 0.00 1.00 0.0660
0.00 1.00 1.00 0.0680
1.00 -1.00 0.00 0.0680
-1.00 0.00 0.00 0.1280
1.00 0.00 0.00 0.1280

loop_
_geom_angle_atom_site_label_1
_geom_angle_atom_site_label_2
_geom_angle_atom_site_label_3
_geom_angle_site_symmetry_1
_geom_angle_site_symmetry_3
_geom_angle
_geom_angle_publ_flag
N1 Pd I . . 173.8(3) ?
N1 Pd S4 . . 86.8(3) ?
N1 Pd S7 . 7_656 87.7(3) ?
S4 Pd I . . 93.57(8) ?
S7 Pd I 7_656 . 92.20(8) ?
S7 Pd S4 7_656 . 173.88(11) ?
Pd N1 H1 . . 106.8 ?
C2 N1 Pd . . 111.4(7) ?
C2 N1 H1 . . 106.8 ?
C2 N1 C9 . 7_656 114.4(9) ?
C9 N1 Pd 7_656 . 110.3(7) ?
C9 N1 H1 7_656 . 106.8 ?
N1 C2 H2A . . 109.8 ?
N1 C2 H2B . . 109.8 ?
N1 C2 C3 . . 109.3(10) ?
H2A C2 H2B . . 108.3 ?
C3 C2 H2A . . 109.8 ?
C3 C2 H2B . . 109.8 ?
C2 C3 H3A . . 109.2 ?
C2 C3 H3B . . 109.2 ?
C2 C3 S4 . . 112.1(7) ?
H3A C3 H3B . . 107.9 ?
S4 C3 H3A . . 109.2 ?
S4 C3 H3B . . 109.2 ?
C3 S4 Pd . . 96.6(4) ?
C3 S4 C5 . . 100.0(5) ?
C5 S4 Pd . . 103.3(4) ?
S4 C5 H5A . . 109.5 ?
S4 C5 H5B . . 109.5 ?
H5A C5 H5B . . 108.1 ?
C6 C5 S4 . . 110.7(8) ?
C6 C5 H5A . . 109.5 ?
C6 C5 H5B . . 109.5 ?
C5 C6 H6A . . 109.4 ?
C5 C6 H6B . . 109.4 ?
C5 C6 S7 . . 111.1(8) ?
H6A C6 H6B . . 108.0 ?
S7 C6 H6A . . 109.4 ?
S7 C6 H6B . . 109.4 ?
C6 S7 Pd . 7_656 104.9(4) ?
C6 S7 C8 . . 100.0(5) ?
C8 S7 Pd . 7_656 96.2(4) ?
S7 C8 H8A . . 109.1 ?
S7 C8 H8B . . 109.1 ?
H8A C8 H8B . . 107.9 ?
C9 C8 S7 . . 112.4(8) ?
C9 C8 H8A . . 109.1 ?
C9 C8 H8B . . 109.1 ?
N1 C9 C8 7_656 . 109.0(9) ?
N1 C9 H9A 7_656 . 109.9 ?
N1 C9 H9B 7_656 . 109.9 ?
C8 C9 H9A . . 109.9 ?
C8 C9 H9B . . 109.9 ?
H9A C9 H9B . . 108.3 ?

loop_
_geom_bond_atom_site_label_1
_geom_bond_atom_site_label_2
_geom_bond_site_symmetry_2
_geom_bond_distance
_geom_bond_publ_flag
Pd I . 2.5722(14) ?
Pd N1 . 2.076(9) ?
Pd S4 . 2.314(3) ?
Pd S7 7_656 2.313(3) ?
N1 H1 . 0.9900 ?
N1 C2 . 1.459(15) ?
N1 C9 7_656 1.489(16) ?
C2 H2A . 0.9800 ?
C2 H2B . 0.9800 ?
C2 C3 . 1.514(17) ?
C3 H3A . 0.9800 ?
C3 H3B . 0.9800 ?
C3 S4 . 1.809(11) ?
S4 C5 . 1.838(10) ?
C5 H5A . 0.9800 ?
C5 H5B . 0.9800 ?
C5 C6 . 1.507(15) ?
C6 H6A . 0.9800 ?
C6 H6B . 0.9800 ?
C6 S7 . 1.796(10) ?
S7 C8 . 1.816(12) ?
C8 H8A . 0.9800 ?
C8 H8B . 0.9800 ?
C8 C9 . 1.511(16) ?
C9 H9A . 0.9800 ?
C9 H9B . 0.9800 ?
I1 I2 . 2.7899(15) ?
I3 I7 2_645 3.432(3) ?
I4 I5 . 2.7644(16) ?
I6 I7 . 2.771(4) ?

loop_
_geom_torsion_atom_site_label_1
_geom_torsion_atom_site_label_2
_geom_torsion_atom_site_label_3
_geom_torsion_atom_site_label_4
_geom_torsion_site_symmetry_1
_geom_torsion_site_symmetry_2
_geom_torsion_site_symmetry_3
_geom_torsion_site_symmetry_4
_geom_torsion
_geom_torsion_publ_flag
Pd N1 C2 C3 . . . . -49.8(11) ?
Pd S4 C5 C6 . . . . -81.5(8) ?
Pd S7 C8 C9 7_656 . . . -30.4(8) ?
N1 C2 C3 S4 . . . . 53.8(11) ?
C2 C3 S4 Pd . . . . -29.9(9) ?
C2 C3 S4 C5 . . . . 74.9(9) ?
C3 S4 C5 C6 . . . . 179.2(8) ?
S4 C5 C6 S7 . . . . 151.6(6) ?
C5 C6 S7 Pd . . . 7_656 -82.2(8) ?
C5 C6 S7 C8 . . . . 178.6(8) ?
C6 S7 C8 C9 . . . . 76.0(9) ?
S7 C8 C9 N1 . . . 7_656 54.5(11) ?
C9 N1 C2 C3 7_656 . . . -175.8(9) ?
